data_4308689
loop_
_publ_author_name
'Timothy J. Boyle'
'Scott D. Bunge'
'Paul G. Clem'
'Jacob Richardson'
'Jeffrey T. Dawley'
'Leigh Anna M. Ottley'
'Mark A. Rodriguez'
'Bruce A. Tuttle'
'Gabriel R. Avilucea'
'Ralph G. Tissot'

_publ_section_title
;
Synthesis and Characterization of a Family of Structurally Characterized
Dysprosium Alkoxides for Improved Fatigue-Resistance Characteristics of
PDyZT Thin Films
;
_journal_name_full 'Inorganic Chemistry'
_journal_page_first 1588
_journal_page_last 1600
_journal_paper_doi 10.1021/ic048550b
_journal_volume 44
_journal_year 2005
_chemical_formula_sum 'C57.5 H119 Dy3 N2.5 O9'
_chemical_formula_weight 1477.05
_chemical_name_common '(3) [Dy3(ONep)9(py)2]*(py)0.5'
_chemical_name_systematic
; 
 ? 
;
_space_group_IT_number 15
_symmetry_cell_setting monoclinic
_symmetry_space_group_name_Hall '-C 2yc'
_symmetry_space_group_name_H-M 'C 1 2/c 1'
_atom_sites_solution_hydrogens geom
_atom_sites_solution_primary direct
_atom_sites_solution_secondary difmap
_audit_creation_method SHELXL-97
_cell_angle_alpha 90.00
_cell_angle_beta 94.911(2)
_cell_angle_gamma 90.00
_cell_formula_units_Z 4
_cell_length_a 17.4909(17)
_cell_length_b 22.228(2)
_cell_length_c 18.1697(18)
_cell_measurement_temperature 168(2)
_cell_volume 7038.2(12)
_computing_cell_refinement 'Bruker SMART'
_computing_data_collection 'Bruker SMART'
_computing_data_reduction 'Bruker SAINT'
_computing_molecular_graphics 'Bruker SHELXTL'
_computing_publication_material 'Bruker SHELXTL'
_computing_structure_refinement 'SHELXL-97 (Sheldrick, 1997)'
_computing_structure_solution 'SHELXS-97 (Sheldrick, 1990)'
_diffrn_ambient_temperature 168(2)
_diffrn_measured_fraction_theta_full 0.896
_diffrn_measured_fraction_theta_max 0.896
_diffrn_measurement_device_type 'CCD area detector'
_diffrn_measurement_method 'phi and omega scans'
_diffrn_radiation_monochromator graphite
_diffrn_radiation_source 'fine-focus sealed tube'
_diffrn_radiation_type MoK\a
_diffrn_radiation_wavelength 0.71073
_diffrn_reflns_av_R_equivalents 0.0400
_diffrn_reflns_av_sigmaI/netI 0.0567
_diffrn_reflns_limit_h_max 22
_diffrn_reflns_limit_h_min -21
_diffrn_reflns_limit_k_max 29
_diffrn_reflns_limit_k_min -29
_diffrn_reflns_limit_l_max 23
_diffrn_reflns_limit_l_min -21
_diffrn_reflns_number 20943
_diffrn_reflns_theta_full 28.19
_diffrn_reflns_theta_max 28.19
_diffrn_reflns_theta_min 1.48
_exptl_absorpt_coefficient_mu 3.198
_exptl_absorpt_correction_type none
_exptl_crystal_colour colorless
_exptl_crystal_density_diffrn 1.394
_exptl_crystal_density_meas 0
_exptl_crystal_density_method 'not measured'
_exptl_crystal_description irregular
_exptl_crystal_F_000 3006
_exptl_crystal_size_max 0.217
_exptl_crystal_size_mid 0.151
_exptl_crystal_size_min 0.00
_refine_diff_density_max 2.108
_refine_diff_density_min -1.570
_refine_diff_density_rms 0.149
_refine_ls_extinction_method none
_refine_ls_goodness_of_fit_ref 1.059
_refine_ls_hydrogen_treatment mixed
_refine_ls_matrix_type full
_refine_ls_number_parameters 296
_refine_ls_number_reflns 7765
_refine_ls_number_restraints 0
_refine_ls_restrained_S_all 1.059
_refine_ls_R_factor_all 0.0896
_refine_ls_R_factor_gt 0.0611
_refine_ls_shift/su_max 0.001
_refine_ls_shift/su_mean 0.000
_refine_ls_structure_factor_coef Fsqd
_refine_ls_weighting_details 'calc w=1/[\s^2^(Fo^2^)+(0.0891P)^2^+9.4506P] where P=(Fo^2^+2Fc^2^)/3'
_refine_ls_weighting_scheme calc
_refine_ls_wR_factor_gt 0.1564
_refine_ls_wR_factor_ref 0.1702
_reflns_number_gt 5371
_reflns_number_total 7765
_reflns_threshold_expression >2sigma(I)
_cod_data_source_file ic048550bsi20041015_025718_02.cif
_cod_data_source_block tjb199s
_cod_depositor_comments
;
The following automatic conversions were performed:
'_symmetry_cell_setting' value 'Monoclinic' changed to 'monoclinic'
according to '/home/saulius/struct/CIF-dictionaries/cif_core.dic'
dictionary named 'cif_core.dic' version 2.4.1 from 2010-06-29.

Automatic conversion script
Id: cif_fix_enum 1527 2010-12-29 10:47:43Z saulius 
;
_cod_original_cell_volume 7038.3(12)
_cod_original_formula_sum 'C57.50 H119 Dy3 N2.50 O9'
_cod_database_code 4308689

loop_
_symmetry_equiv_pos_as_xyz
'x, y, z'
'-x, y, -z+1/2'
'x+1/2, y+1/2, z'
'-x+1/2, y+1/2, -z+1/2'
'-x, -y, -z'
'x, -y, z-1/2'
'-x+1/2, -y+1/2, -z'
'x+1/2, -y+1/2, z-1/2'

loop_
_atom_site_label
_atom_site_type_symbol
_atom_site_fract_x
_atom_site_fract_y
_atom_site_fract_z
_atom_site_U_iso_or_equiv
_atom_site_adp_type
_atom_site_occupancy
_atom_site_symmetry_multiplicity
_atom_site_calc_flag
_atom_site_refinement_flags
_atom_site_disorder_assembly
_atom_site_disorder_group
Dy1 Dy 0.5000 0.160727(19) 0.2500 0.04482(17) Uani 1 2 d S . .
Dy2 Dy 0.51439(2) 0.298099(15) 0.15914(2) 0.05465(16) Uani 1 1 d . . .
N1 N 0.4202(5) 0.3457(3) 0.0654(5) 0.071(2) Uani 1 1 d . . .
O1 O 0.4226(3) 0.2557(2) 0.2357(3) 0.0465(12) Uani 1 1 d . . .
O2 O 0.5034(3) 0.2002(2) 0.1312(3) 0.0484(12) Uani 1 1 d . . .
O3 O 0.5907(4) 0.1017(3) 0.2425(4) 0.085(2) Uani 1 1 d . . .
O4 O 0.5970(4) 0.3288(4) 0.0917(4) 0.102(3) Uani 1 1 d . . .
O5 O 0.5000 0.3670(3) 0.2500 0.057(2) Uani 1 2 d S . .
C1 C 0.3531(7) 0.2391(5) 0.1933(7) 0.085(3) Uani 1 1 d . . .
C2 C 0.2793(5) 0.2508(4) 0.2273(5) 0.067(2) Uani 1 1 d . . .
C3 C 0.2633(9) 0.3136(5) 0.2386(8) 0.121(5) Uani 1 1 d . . .
C4 C 0.2142(8) 0.2209(7) 0.1833(10) 0.137(6) Uani 1 1 d . . .
C5 C 0.2867(7) 0.2176(5) 0.3061(7) 0.092(3) Uani 1 1 d . . .
C6 C 0.5389(6) 0.1703(4) 0.0760(5) 0.072(3) Uani 1 1 d . . .
C7 C 0.4811(5) 0.1363(4) 0.0196(4) 0.061(2) Uani 1 1 d . . .
C8 C 0.4270(7) 0.1818(5) -0.0228(6) 0.086(3) Uani 1 1 d . . .
C9 C 0.5278(6) 0.1030(5) -0.0360(6) 0.088(3) Uani 1 1 d . . .
C10 C 0.4324(6) 0.0918(4) 0.0593(5) 0.071(3) Uani 1 1 d . . .
C11 C 0.6698(9) 0.0744(7) 0.2465(9) 0.056(4) Uiso 0.50 1 d P . .
C11' C 0.6132(11) 0.0544(9) 0.1887(11) 0.073(5) Uiso 0.50 1 d P . .
C12 C 0.6608(4) 0.0071(3) 0.2369(5) 0.0522(19) Uani 1 1 d . . .
C13 C 0.6133(8) -0.0240(5) 0.2894(9) 0.124(5) Uani 1 1 d . . .
C14 C 0.6176(12) -0.0073(10) 0.1634(12) 0.085(6) Uiso 0.50 1 d P . .
C14' C 0.6996(14) -0.0288(11) 0.1828(14) 0.096(7) Uiso 0.50 1 d P . .
C15 C 0.7429(11) -0.0192(9) 0.2364(12) 0.075(5) Uiso 0.50 1 d P . .
C15' C 0.7115(16) 0.0412(13) 0.2887(16) 0.115(8) Uiso 0.50 1 d P . .
C16 C 0.6433(12) 0.3188(10) 0.0261(12) 0.079(5) Uiso 0.50 1 d P . .
C16' C 0.6496(14) 0.3856(11) 0.0814(14) 0.098(7) Uiso 0.50 1 d P . .
C17 C 0.6811(7) 0.3776(5) 0.0116(7) 0.088(3) Uiso 1 1 d . . .
C18 C 0.7171(12) 0.4101(10) 0.0772(12) 0.083(6) Uiso 0.50 1 d P . .
C18' C 0.6460(19) 0.3394(15) -0.046(2) 0.142(11) Uiso 0.50 1 d P . .
C19 C 0.6082(13) 0.4212(10) -0.0158(13) 0.090(6) Uiso 0.50 1 d P . .
C19' C 0.7419(18) 0.4241(17) -0.010(2) 0.144(11) Uiso 0.50 1 d P . .
C20 C 0.7263(18) 0.3798(15) -0.0479(18) 0.130(10) Uiso 0.50 1 d P . .
C20' C 0.743(3) 0.325(2) 0.041(3) 0.24(2) Uiso 0.50 1 d P . .
C21 C 0.5439(12) 0.4235(10) 0.2333(13) 0.087(6) Uiso 0.50 1 d P . .
C22 C 0.5000 0.4781(6) 0.2500 0.063(3) Uiso 1 2 d S . .
C23 C 0.585(2) 0.4833(17) 0.279(2) 0.161(13) Uiso 0.50 1 d P . .
C24 C 0.4963(16) 0.4795(13) 0.1624(16) 0.118(9) Uiso 0.50 1 d P . .
C25 C 0.5419(17) 0.5345(15) 0.2294(19) 0.142(11) Uiso 0.50 1 d P . .
C26 C 0.4370(8) 0.3445(5) -0.0082(7) 0.101(4) Uani 1 1 d . . .
C27 C 0.3922(12) 0.3743(7) -0.0632(8) 0.150(7) Uani 1 1 d . . .
C28 C 0.3237(11) 0.4068(7) -0.0464(14) 0.145(7) Uani 1 1 d . . .
C29 C 0.3069(11) 0.4077(8) 0.0316(14) 0.159(8) Uani 1 1 d . . .
C30 C 0.3546(9) 0.3762(5) 0.0794(8) 0.114(4) Uani 1 1 d . . .

loop_
_atom_site_aniso_label
_atom_site_aniso_U_11
_atom_site_aniso_U_22
_atom_site_aniso_U_33
_atom_site_aniso_U_23
_atom_site_aniso_U_13
_atom_site_aniso_U_12
Dy1 0.0737(4) 0.0235(2) 0.0396(3) 0.000 0.0185(2) 0.000
Dy2 0.0797(3) 0.0357(2) 0.0487(3) 0.01414(15) 0.0056(2) -0.00391(17)
N1 0.083(6) 0.062(5) 0.069(5) 0.014(4) -0.001(4) -0.005(4)
O1 0.048(3) 0.045(3) 0.046(3) -0.002(2) -0.004(2) -0.004(2)
O2 0.063(3) 0.043(3) 0.040(3) 0.003(2) 0.014(2) -0.007(2)
O3 0.119(5) 0.046(3) 0.097(5) 0.017(3) 0.054(4) 0.042(3)
O4 0.078(5) 0.112(6) 0.119(6) 0.076(5) 0.030(4) 0.012(4)
O5 0.070(5) 0.025(3) 0.075(5) 0.000 0.006(4) 0.000
C1 0.091(8) 0.072(7) 0.093(8) -0.016(6) 0.008(6) 0.003(6)
C2 0.052(5) 0.071(6) 0.077(6) -0.005(5) -0.008(5) -0.007(4)
C3 0.164(13) 0.066(7) 0.136(12) -0.002(7) 0.022(10) 0.036(8)
C4 0.093(10) 0.119(11) 0.192(17) -0.025(11) -0.035(10) -0.005(8)
C5 0.096(8) 0.093(8) 0.093(8) 0.001(6) 0.037(7) -0.022(6)
C6 0.083(6) 0.075(6) 0.059(6) -0.028(5) 0.010(5) -0.027(5)
C7 0.076(6) 0.060(5) 0.046(5) -0.017(4) 0.004(4) 0.002(4)
C8 0.112(9) 0.079(7) 0.064(6) 0.002(5) -0.014(6) 0.021(6)
C9 0.101(8) 0.098(8) 0.068(6) -0.039(6) 0.022(6) -0.006(6)
C10 0.086(7) 0.059(5) 0.066(6) -0.012(4) 0.002(5) -0.022(5)
C12 0.050(5) 0.035(4) 0.070(5) -0.012(4) -0.002(4) 0.010(3)
C13 0.134(11) 0.078(8) 0.171(14) 0.052(8) 0.080(10) 0.023(7)
C26 0.131(10) 0.092(8) 0.073(8) 0.019(6) -0.031(7) -0.031(7)
C27 0.23(2) 0.113(12) 0.090(10) 0.036(9) -0.068(12) -0.065(13)
C28 0.143(15) 0.077(9) 0.21(2) -0.013(12) -0.041(15) 0.003(9)
C29 0.146(15) 0.111(12) 0.21(2) 0.008(14) -0.072(15) 0.030(11)
C30 0.150(13) 0.067(7) 0.121(11) 0.013(7) -0.005(10) -0.012(8)

loop_
_atom_type_symbol
_atom_type_description
_atom_type_scat_dispersion_real
_atom_type_scat_dispersion_imag
_atom_type_scat_source
C C 0.0033 0.0016 'International Tables Vol C Tables 4.2.6.8 and 6.1.1.4'
H H 0.0000 0.0000 'International Tables Vol C Tables 4.2.6.8 and 6.1.1.4'
N N 0.0061 0.0033 'International Tables Vol C Tables 4.2.6.8 and 6.1.1.4'
O O 0.0106 0.0060 'International Tables Vol C Tables 4.2.6.8 and 6.1.1.4'
Dy Dy -0.1892 4.4098 'International Tables Vol C Tables 4.2.6.8 and 6.1.1.4'

loop_
_geom_angle_atom_site_label_1
_geom_angle_atom_site_label_2
_geom_angle_atom_site_label_3
_geom_angle
_geom_angle_site_symmetry_1
_geom_angle_site_symmetry_3
_geom_angle_publ_flag
O3 Dy1 O3 101.4(4) 2_655 . ?
O3 Dy1 O2 112.3(2) 2_655 . ?
O3 Dy1 O2 95.5(2) . . ?
O3 Dy1 O2 95.5(2) 2_655 2_655 ?
O3 Dy1 O2 112.3(2) . 2_655 ?
O2 Dy1 O2 135.9(2) . 2_655 ?
O3 Dy1 O1 159.3(2) 2_655 2_655 ?
O3 Dy1 O1 97.5(2) . 2_655 ?
O2 Dy1 O1 73.94(16) . 2_655 ?
O2 Dy1 O1 69.19(17) 2_655 2_655 ?
O3 Dy1 O1 97.5(2) 2_655 . ?
O3 Dy1 O1 159.3(2) . . ?
O2 Dy1 O1 69.19(17) . . ?
O2 Dy1 O1 73.94(16) 2_655 . ?
O1 Dy1 O1 65.4(2) 2_655 . ?
O3 Dy1 Dy2 115.86(17) 2_655 2_655 ?
O3 Dy1 Dy2 132.2(2) . 2_655 ?
O2 Dy1 Dy2 96.73(12) . 2_655 ?
O2 Dy1 Dy2 39.26(12) 2_655 2_655 ?
O1 Dy1 Dy2 43.55(11) 2_655 2_655 ?
O1 Dy1 Dy2 41.66(11) . 2_655 ?
O4 Dy2 O2 103.6(3) . . ?
O4 Dy2 O5 109.3(3) . . ?
O2 Dy2 O5 143.47(18) . . ?
O4 Dy2 O1 108.2(2) . 2_655 ?
O2 Dy2 O1 79.47(18) . 2_655 ?
O5 Dy2 O1 75.57(15) . 2_655 ?
O4 Dy2 O1 176.0(2) . . ?
O2 Dy2 O1 72.64(17) . . ?
O5 Dy2 O1 73.96(15) . . ?
O1 Dy2 O1 70.0(2) 2_655 . ?
O4 Dy2 N1 84.9(3) . . ?
O2 Dy2 N1 102.6(2) . . ?
O5 Dy2 N1 95.8(2) . . ?
O1 Dy2 N1 166.1(2) 2_655 . ?
O1 Dy2 N1 97.3(2) . . ?
O4 Dy2 Dy2 137.8(3) . 2_655 ?
O2 Dy2 Dy2 101.77(12) . 2_655 ?
O5 Dy2 Dy2 42.15(12) . 2_655 ?
O1 Dy2 Dy2 45.31(12) 2_655 2_655 ?
O1 Dy2 Dy2 43.34(12) . 2_655 ?
N1 Dy2 Dy2 121.4(2) . 2_655 ?
C30 N1 C26 115.8(10) . . ?
C30 N1 Dy2 126.5(8) . . ?
C26 N1 Dy2 117.7(8) . . ?
C1 O1 Dy2 150.4(5) . 2_655 ?
C1 O1 Dy2 111.6(6) . . ?
Dy2 O1 Dy2 91.35(17) 2_655 . ?
C1 O1 Dy1 105.4(5) . . ?
Dy2 O1 Dy1 92.43(17) 2_655 . ?
Dy2 O1 Dy1 90.48(16) . . ?
C6 O2 Dy2 126.3(5) . . ?
C6 O2 Dy1 122.3(5) . . ?
Dy2 O2 Dy1 99.5(2) . . ?
C11 O3 C11' 57.5(10) . . ?
C11 O3 Dy1 163.1(8) . . ?
C11' O3 Dy1 136.6(9) . . ?
C16 O4 C16' 70.7(12) . . ?
C16 O4 Dy2 149.1(10) . . ?
C16' O4 Dy2 140.3(10) . . ?
C21 O5 C21 68.1(16) . 2_655 ?
C21 O5 Dy2 108.8(8) . . ?
C21 O5 Dy2 142.2(9) 2_655 . ?
C21 O5 Dy2 142.2(9) . 2_655 ?
C21 O5 Dy2 108.8(8) 2_655 2_655 ?
Dy2 O5 Dy2 95.7(2) . 2_655 ?
O1 C1 C2 117.0(8) . . ?
C3 C2 C4 111.0(10) . . ?
C3 C2 C1 114.3(10) . . ?
C4 C2 C1 110.3(10) . . ?
C3 C2 C5 108.7(10) . . ?
C4 C2 C5 105.8(10) . . ?
C1 C2 C5 106.4(8) . . ?
O2 C6 C7 113.5(7) . . ?
C10 C7 C9 110.3(8) . . ?
C10 C7 C8 108.5(8) . . ?
C9 C7 C8 109.0(8) . . ?
C10 C7 C6 110.9(7) . . ?
C9 C7 C6 108.2(8) . . ?
C8 C7 C6 110.1(8) . . ?
O3 C11 C12 107.9(11) . . ?
O3 C11' C12 105.1(13) . . ?
C15' C12 C14' 115.2(16) . . ?
C15' C12 C13 99.8(14) . . ?
C14' C12 C13 119.3(12) . . ?
C15' C12 C11 50.0(12) . . ?
C14' C12 C11 124.3(13) . . ?
C13 C12 C11 116.3(9) . . ?
C15' C12 C14 156.4(16) . . ?
C14' C12 C14 61.3(13) . . ?
C13 C12 C14 101.7(12) . . ?
C11 C12 C14 110.5(12) . . ?
C15' C12 C15 71.7(14) . . ?
C14' C12 C15 46.7(11) . . ?
C13 C12 C15 113.4(10) . . ?
C11 C12 C15 106.7(11) . . ?
C14 C12 C15 107.9(12) . . ?
C15' C12 C11' 106.3(15) . . ?
C14' C12 C11' 104.1(13) . . ?
C13 C12 C11' 111.8(10) . . ?
C11 C12 C11' 56.3(10) . . ?
C14 C12 C11' 56.3(11) . . ?
C15 C12 C11' 134.4(12) . . ?
C17 C16 O4 106.5(14) . . ?
C17 C16' O4 106.0(16) . . ?
C20 C17 C18' 72.4(19) . . ?
C20 C17 C16' 165(2) . . ?
C18' C17 C16' 122.6(19) . . ?
C20 C17 C18 112.0(18) . . ?
C18' C17 C18 172.5(19) . . ?
C16' C17 C18 53.1(12) . . ?
C20 C17 C16 117.1(18) . . ?
C18' C17 C16 56.3(15) . . ?
C16' C17 C16 75.2(14) . . ?
C18 C17 C16 116.5(14) . . ?
C20 C17 C19' 48.2(16) . . ?
C18' C17 C19' 118(2) . . ?
C16' C17 C19' 117.7(19) . . ?
C18 C17 C19' 68.4(16) . . ?
C16 C17 C19' 160.8(18) . . ?
C20 C17 C19 102.7(17) . . ?
C18' C17 C19 81.8(17) . . ?
C16' C17 C19 81.3(14) . . ?
C18 C17 C19 102.7(13) . . ?
C16 C17 C19 103.1(13) . . ?
C19' C17 C19 93.4(16) . . ?
C20 C17 C20' 83(2) . . ?
C18' C17 C20' 93(2) . . ?
C16' C17 C20' 95(2) . . ?
C18 C17 C20' 82(2) . . ?
C16 C17 C20' 67.2(18) . . ?
C19' C17 C20' 96(2) . . ?
C19 C17 C20' 170(2) . . ?
C22 C21 O5 111.0(14) . . ?
C22 C21 C23 57.3(15) . . ?
O5 C21 C23 139(2) . . ?
C22 C21 C21 55.0(9) . 2_655 ?
O5 C21 C21 56.0(8) . 2_655 ?
C23 C21 C21 100.5(18) . 2_655 ?
C21 C22 C21 69.9(17) 2_655 . ?
C21 C22 C25 176.9(16) 2_655 . ?
C21 C22 C25 111.0(14) . . ?
C21 C22 C25 111.0(14) 2_655 2_655 ?
C21 C22 C25 176.9(17) . 2_655 ?
C25 C22 C25 68(2) . 2_655 ?
C21 C22 C23 68.3(16) 2_655 2_655 ?
C21 C22 C23 119.7(19) . 2_655 ?
C25 C22 C23 109(2) . 2_655 ?
C25 C22 C23 63.1(17) 2_655 2_655 ?
C21 C22 C23 119.7(19) 2_655 . ?
C21 C22 C23 68.3(16) . . ?
C25 C22 C23 63.1(17) . . ?
C25 C22 C23 109(2) 2_655 . ?
C23 C22 C23 171(3) 2_655 . ?
C21 C22 C24 104.1(14) 2_655 . ?
C21 C22 C24 77.8(14) . . ?
C25 C22 C24 73.4(17) . . ?
C25 C22 C24 104.6(17) 2_655 . ?
C23 C22 C24 72.6(17) 2_655 . ?
C23 C22 C24 107.2(17) . . ?
C21 C22 C24 77.8(14) 2_655 2_655 ?
C21 C22 C24 104.1(14) . 2_655 ?
C25 C22 C24 104.6(17) . 2_655 ?
C25 C22 C24 73.4(17) 2_655 2_655 ?
C23 C22 C24 107.2(17) 2_655 2_655 ?
C23 C22 C24 72.6(17) . 2_655 ?
C24 C22 C24 178(2) . 2_655 ?
C22 C23 C21 54.4(15) . . ?
C22 C23 C24 55.1(15) . 2_655 ?
C21 C23 C24 86(2) . 2_655 ?
C22 C24 C23 52.3(15) . 2_655 ?
C22 C25 C25 55.8(12) . 2_655 ?
C27 C26 N1 122.0(14) . . ?
C26 C27 C28 120.8(17) . . ?
C27 C28 C29 116.4(17) . . ?
C30 C29 C28 116.8(19) . . ?
C29 C30 N1 128.1(17) . . ?

loop_
_geom_bond_atom_site_label_1
_geom_bond_atom_site_label_2
_geom_bond_distance
_geom_bond_site_symmetry_2
_geom_bond_publ_flag
Dy1 O3 2.073(5) 2_655 ?
Dy1 O3 2.073(5) . ?
Dy1 O2 2.335(5) . ?
Dy1 O2 2.335(5) 2_655 ?
Dy1 O1 2.510(5) 2_655 ?
Dy1 O1 2.510(5) . ?
Dy1 Dy2 3.4906(6) 2_655 ?
Dy2 O4 2.088(6) . ?
Dy2 O2 2.239(5) . ?
Dy2 O5 2.281(4) . ?
Dy2 O1 2.322(5) 2_655 ?
Dy2 O1 2.405(5) . ?
Dy2 N1 2.501(8) . ?
Dy2 Dy2 3.3822(8) 2_655 ?
N1 C30 1.375(16) . ?
N1 C26 1.394(14) . ?
O1 C1 1.431(12) . ?
O1 Dy2 2.322(5) 2_655 ?
O2 C6 1.392(10) . ?
O3 C11 1.506(17) . ?
O3 C11' 1.51(2) . ?
O4 C16 1.51(2) . ?
O4 C16' 1.58(3) . ?
O5 C21 1.52(2) . ?
O5 C21 1.52(2) 2_655 ?
O5 Dy2 2.281(4) 2_655 ?
C1 C2 1.500(14) . ?
C2 C3 1.441(14) . ?
C2 C4 1.491(16) . ?
C2 C5 1.605(15) . ?
C6 C7 1.570(12) . ?
C7 C10 1.527(12) . ?
C7 C9 1.542(12) . ?
C7 C8 1.545(13) . ?
C11 C12 1.512(18) . ?
C11' C12 1.56(2) . ?
C12 C15' 1.45(3) . ?
C12 C14' 1.48(3) . ?
C12 C13 1.489(13) . ?
C12 C14 1.51(2) . ?
C12 C15 1.55(2) . ?
C16 C17 1.50(2) . ?
C16' C17 1.44(3) . ?
C17 C20 1.39(3) . ?
C17 C18' 1.44(3) . ?
C17 C18 1.49(2) . ?
C17 C19' 1.56(3) . ?
C17 C19 1.65(2) . ?
C17 C20' 1.65(5) . ?
C21 C22 1.48(2) . ?
C21 C23 1.69(4) . ?
C21 C21 1.70(4) 2_655 ?
C22 C21 1.48(2) 2_655 ?
C22 C25 1.52(3) . ?
C22 C25 1.52(3) 2_655 ?
C22 C23 1.53(4) 2_655 ?
C22 C23 1.53(4) . ?
C22 C24 1.59(3) . ?
C22 C24 1.59(3) 2_655 ?
C23 C24 1.85(4) 2_655 ?
C24 C23 1.85(4) 2_655 ?
C25 C25 1.70(6) 2_655 ?
C26 C27 1.385(18) . ?
C27 C28 1.45(2) . ?
C28 C29 1.47(3) . ?
C29 C30 1.347(19) . ?
